data_2014411
loop_
_publ_author_name
'Sui, Yongqiang'
'Barnes, Charles'
'Glaser, Rainer'

_publ_section_title
;
 (+-)-1-Methyl-1,3,6-triphenyl-7-(2-phenylpropenyl)-1,2-dihydronaphthalene
;
_journal_coeditor_code SQ3001
_journal_issue 2
_journal_name_full 'Acta Crystallographica Section C'
_journal_page_first o98
_journal_page_last o100
_journal_paper_doi 10.1107/S0108270106000023
_journal_volume 62
_journal_year 2006
_chemical_formula_iupac 'C38 H32'
_chemical_formula_moiety 'C38 H32'
_chemical_formula_sum 'C38 H32'
_chemical_formula_weight 488.64
_chemical_name_systematic
;
(+-)-1-Methyl-1,3,6-triphenyl-7-(2-phenylpropenyl)-1,2-dihydronaphthalene
;
_space_group_IT_number 14
_symmetry_cell_setting monoclinic
_symmetry_space_group_name_Hall '-P 2yn'
_symmetry_space_group_name_H-M 'P 1 21/n 1'
_atom_sites_solution_hydrogens geom
_atom_sites_solution_primary direct
_atom_sites_solution_secondary difmap
_audit_creation_method SHELXL-97
_cell_angle_alpha 90.00
_cell_angle_beta 104.1290(10)
_cell_angle_gamma 90.00
_cell_formula_units_Z 4
_cell_length_a 16.7069(7)
_cell_length_b 7.8826(3)
_cell_length_c 21.2218(8)
_cell_measurement_reflns_used 6938
_cell_measurement_temperature 173(2)
_cell_measurement_theta_max 27.1
_cell_measurement_theta_min 2.5
_cell_volume 2710.23(18)
_computing_cell_refinement 'SAINT (Bruker, 1998)'
_computing_data_collection 'SMART (Bruker, 1998)'
_computing_data_reduction SAINT
_computing_molecular_graphics 'ORTEPIII (Burnett & Johnson, 1996)'
_computing_publication_material 'CIFTAB in SHELXL97'
_computing_structure_refinement 'SHELXL97 (Sheldrick, 1997)'
_computing_structure_solution 'SHELXS97 (Sheldrick, 1997)'
_diffrn_ambient_temperature 173(2)
_diffrn_measured_fraction_theta_full 0.996
_diffrn_measured_fraction_theta_max 0.996
_diffrn_measurement_device_type 'Bruker SMART CCD area-detector'
_diffrn_measurement_method \w
_diffrn_radiation_monochromator graphite
_diffrn_radiation_source 'fine-focus sealed tube'
_diffrn_radiation_type MoK\a
_diffrn_radiation_wavelength 0.71073
_diffrn_reflns_av_R_equivalents 0.0302
_diffrn_reflns_av_sigmaI/netI 0.0325
_diffrn_reflns_limit_h_max 21
_diffrn_reflns_limit_h_min -21
_diffrn_reflns_limit_k_max 10
_diffrn_reflns_limit_k_min -10
_diffrn_reflns_limit_l_max 21
_diffrn_reflns_limit_l_min -27
_diffrn_reflns_number 18791
_diffrn_reflns_theta_full 27.13
_diffrn_reflns_theta_max 27.13
_diffrn_reflns_theta_min 1.40
_diffrn_standards_decay_% 0.0
_exptl_absorpt_coefficient_mu 0.067
_exptl_absorpt_correction_T_max 0.98
_exptl_absorpt_correction_T_min 0.92
_exptl_absorpt_correction_type multi-scan
_exptl_absorpt_process_details '(Blessing, 1996)'
_exptl_crystal_colour colorless
_exptl_crystal_density_diffrn 1.198
_exptl_crystal_density_method 'not measured'
_exptl_crystal_description prism
_exptl_crystal_F_000 1040
_exptl_crystal_size_max 0.35
_exptl_crystal_size_mid 0.35
_exptl_crystal_size_min 0.25
_refine_diff_density_max 0.236
_refine_diff_density_min -0.152
_refine_ls_extinction_method none
_refine_ls_goodness_of_fit_ref 1.035
_refine_ls_hydrogen_treatment constr
_refine_ls_matrix_type full
_refine_ls_number_parameters 345
_refine_ls_number_reflns 5965
_refine_ls_number_restraints 0
_refine_ls_restrained_S_all 1.035
_refine_ls_R_factor_all 0.0635
_refine_ls_R_factor_gt 0.0445
_refine_ls_shift/su_max 0.000
_refine_ls_shift/su_mean 0.000
_refine_ls_structure_factor_coef Fsqd
_refine_ls_weighting_details 'calc w = 1/[\s^2^(Fo^2^)+(0.0492P)^2^+0.6288P] where P = (Fo^2^+2Fc^2^)/3'
_refine_ls_weighting_scheme calc
_refine_ls_wR_factor_gt 0.1047
_refine_ls_wR_factor_ref 0.1135
_reflns_number_gt 4592
_reflns_number_total 5965
_reflns_threshold_expression I>2\s(I)
_cod_data_source_file sq3001.cif
_cod_data_source_block I
_cod_original_sg_symbol_Hall -P2yn
_cod_original_sg_symbol_H-M 'P 21/n'
_cod_database_code 2014411

loop_
_symmetry_equiv_pos_as_xyz
'x, y, z'
'-x+1/2, y+1/2, -z+1/2'
'-x, -y, -z'
'x-1/2, -y-1/2, z-1/2'

loop_
_atom_site_label
_atom_site_fract_x
_atom_site_fract_y
_atom_site_fract_z
_atom_site_U_iso_or_equiv
_atom_site_adp_type
_atom_site_calc_flag
_atom_site_refinement_flags
_atom_site_occupancy
_atom_site_disorder_assembly
_atom_site_disorder_group
_atom_site_type_symbol
C1 0.22531(7) 0.47276(16) 0.14738(6) 0.0251(3) Uani d . 1 . . C
C2 0.16964(7) 0.62448(16) 0.15015(6) 0.0253(3) Uani d . 1 . . C
C3 0.18496(8) 0.77633(16) 0.11942(6) 0.0266(3) Uani d . 1 . . C
C4 0.25732(8) 0.78667(17) 0.09249(7) 0.0294(3) Uani d . 1 . . C
H4 0.2599 0.8734 0.0619 0.035 Uiso calc R 1 . . H
C5 0.32049(8) 0.67671(17) 0.10976(6) 0.0276(3) Uani d . 1 . . C
C6 0.31366(8) 0.54349(17) 0.15962(6) 0.0282(3) Uani d . 1 . . C
H6A 0.3296 0.5940 0.2036 0.034 Uiso calc R 1 . . H
H6B 0.3524 0.4495 0.1579 0.034 Uiso calc R 1 . . H
C7 0.10500(8) 0.62126(17) 0.18047(6) 0.0266(3) Uani d . 1 . . C
H7 0.0946 0.5192 0.2009 0.032 Uiso calc R 1 . . H
C8 0.05423(8) 0.76219(17) 0.18231(6) 0.0260(3) Uani d . 1 . . C
C9 0.06573(8) 0.90904(16) 0.14728(6) 0.0264(3) Uani d . 1 . . C
C10 0.13100(8) 0.91225(17) 0.11670(6) 0.0283(3) Uani d . 1 . . C
H10 0.1388 1.0109 0.0932 0.034 Uiso calc R 1 . . H
C11 0.20047(8) 0.38731(16) 0.07999(6) 0.0261(3) Uani d . 1 . . C
C12 0.25787(9) 0.3024(2) 0.05407(7) 0.0389(4) Uani d . 1 . . C
H12 0.3141 0.3013 0.0775 0.047 Uiso calc R 1 . . H
C13 0.23506(10) 0.2191(2) -0.00514(8) 0.0461(4) Uani d . 1 . . C
H13 0.2755 0.1613 -0.0217 0.055 Uiso calc R 1 . . H
C14 0.15370(10) 0.2200(2) -0.04007(7) 0.0432(4) Uani d . 1 . . C
H14 0.1380 0.1646 -0.0810 0.052 Uiso calc R 1 . . H
C15 0.09551(10) 0.30212(19) -0.01494(7) 0.0413(4) Uani d . 1 . . C
H15 0.0393 0.3023 -0.0384 0.050 Uiso calc R 1 . . H
C16 0.11875(8) 0.38436(18) 0.04440(7) 0.0338(3) Uani d . 1 . . C
H16 0.0779 0.4400 0.0612 0.041 Uiso calc R 1 . . H
C17 0.22143(8) 0.33882(18) 0.19915(7) 0.0306(3) Uani d . 1 . . C
H17A 0.2367 0.3910 0.2423 0.046 Uiso calc R 1 . . H
H17B 0.2599 0.2464 0.1969 0.046 Uiso calc R 1 . . H
H17C 0.1652 0.2936 0.1912 0.046 Uiso calc R 1 . . H
C18 0.39515(8) 0.68333(17) 0.08358(7) 0.0303(3) Uani d . 1 . . C
C19 0.46815(8) 0.60006(19) 0.11420(7) 0.0357(3) Uani d . 1 . . C
H19 0.4703 0.5374 0.1528 0.043 Uiso calc R 1 . . H
C20 0.53780(9) 0.6070(2) 0.08933(8) 0.0413(4) Uani d . 1 . . C
H20 0.5868 0.5500 0.1112 0.050 Uiso calc R 1 . . H
C21 0.53595(10) 0.6961(2) 0.03322(8) 0.0444(4) Uani d . 1 . . C
H21 0.5835 0.7011 0.0162 0.053 Uiso calc R 1 . . H
C22 0.46440(10) 0.7780(2) 0.00191(9) 0.0473(4) Uani d . 1 . . C
H22 0.4628 0.8396 -0.0368 0.057 Uiso calc R 1 . . H
C23 0.39489(10) 0.7713(2) 0.02630(8) 0.0409(4) Uani d . 1 . . C
H23 0.3460 0.8276 0.0037 0.049 Uiso calc R 1 . . H
C24 -0.01344(8) 0.74966(16) 0.21561(6) 0.0270(3) Uani d . 1 . . C
H24 -0.0638 0.8030 0.1945 0.032 Uiso calc R 1 . . H
C25 -0.01255(8) 0.67198(17) 0.27222(6) 0.0274(3) Uani d . 1 . . C
C26 -0.08955(8) 0.66035(18) 0.29558(6) 0.0291(3) Uani d . 1 . . C
C27 -0.10207(8) 0.52268(19) 0.33339(7) 0.0335(3) Uani d . 1 . . C
H27 -0.0602 0.4390 0.3456 0.040 Uiso calc R 1 . . H
C28 -0.17476(9) 0.5060(2) 0.35351(8) 0.0414(4) Uani d . 1 . . C
H28 -0.1827 0.4099 0.3783 0.050 Uiso calc R 1 . . H
C29 -0.23536(10) 0.6275(2) 0.33788(8) 0.0466(4) Uani d . 1 . . C
H29 -0.2849 0.6159 0.3519 0.056 Uiso calc R 1 . . H
C30 -0.22347(10) 0.7665(2) 0.30158(9) 0.0509(4) Uani d . 1 . . C
H30 -0.2649 0.8515 0.2910 0.061 Uiso calc R 1 . . H
C31 -0.15167(9) 0.7828(2) 0.28053(8) 0.0416(4) Uani d . 1 . . C
H31 -0.1446 0.8789 0.2554 0.050 Uiso calc R 1 . . H
C32 0.06290(8) 0.5901(2) 0.31534(7) 0.0356(3) Uani d . 1 . . C
H32A 0.0601 0.4670 0.3088 0.053 Uiso calc R 1 . . H
H32B 0.0650 0.6157 0.3609 0.053 Uiso calc R 1 . . H
H32C 0.1126 0.6346 0.3044 0.053 Uiso calc R 1 . . H
C33 0.01057(8) 1.05973(16) 0.14203(6) 0.0262(3) Uani d . 1 . . C
C34 -0.00444(8) 1.13959(18) 0.19661(7) 0.0314(3) Uani d . 1 . . C
H34 0.0202 1.0963 0.2386 0.038 Uiso calc R 1 . . H
C35 -0.05489(9) 1.28145(18) 0.19036(8) 0.0357(3) Uani d . 1 . . C
H35 -0.0643 1.3345 0.2281 0.043 Uiso calc R 1 . . H
C36 -0.09152(9) 1.34600(18) 0.12986(8) 0.0382(3) Uani d . 1 . . C
H36 -0.1255 1.4440 0.1258 0.046 Uiso calc R 1 . . H
C37 -0.07847(10) 1.26711(19) 0.07521(8) 0.0405(4) Uani d . 1 . . C
H37 -0.1044 1.3096 0.0333 0.049 Uiso calc R 1 . . H
C38 -0.02762(9) 1.12580(18) 0.08134(7) 0.0343(3) Uani d . 1 . . C
H38 -0.0187 1.0732 0.0434 0.041 Uiso calc R 1 . . H

loop_
_atom_site_aniso_label
_atom_site_aniso_U_11
_atom_site_aniso_U_22
_atom_site_aniso_U_33
_atom_site_aniso_U_12
_atom_site_aniso_U_13
_atom_site_aniso_U_23
C1 0.0247(6) 0.0256(7) 0.0256(7) -0.0011(5) 0.0074(5) 0.0015(5)
C2 0.0258(6) 0.0259(7) 0.0237(6) -0.0021(5) 0.0049(5) -0.0012(5)
C3 0.0291(6) 0.0263(7) 0.0251(7) -0.0019(5) 0.0081(5) -0.0014(5)
C4 0.0345(7) 0.0265(7) 0.0301(7) -0.0045(6) 0.0137(6) 0.0008(6)
C5 0.0279(6) 0.0284(7) 0.0277(7) -0.0063(5) 0.0094(5) -0.0051(5)
C6 0.0249(6) 0.0321(7) 0.0275(7) -0.0009(5) 0.0063(5) -0.0022(6)
C7 0.0285(6) 0.0255(7) 0.0261(7) -0.0024(5) 0.0072(5) 0.0028(5)
C8 0.0250(6) 0.0285(7) 0.0244(6) -0.0018(5) 0.0059(5) 0.0005(5)
C9 0.0279(6) 0.0261(7) 0.0250(6) -0.0011(5) 0.0062(5) -0.0016(5)
C10 0.0329(7) 0.0250(7) 0.0282(7) -0.0031(6) 0.0100(6) 0.0017(5)
C11 0.0294(6) 0.0230(7) 0.0264(7) -0.0033(5) 0.0076(5) 0.0029(5)
C12 0.0324(7) 0.0491(9) 0.0363(8) -0.0037(7) 0.0107(6) -0.0099(7)
C13 0.0494(9) 0.0529(10) 0.0419(9) -0.0083(8) 0.0222(8) -0.0138(8)
C14 0.0597(10) 0.0401(9) 0.0282(8) -0.0153(8) 0.0078(7) -0.0052(7)
C15 0.0431(8) 0.0350(8) 0.0381(8) -0.0049(7) -0.0052(7) -0.0008(7)
C16 0.0333(7) 0.0273(7) 0.0380(8) 0.0004(6) 0.0031(6) -0.0006(6)
C17 0.0307(7) 0.0310(7) 0.0308(7) 0.0033(6) 0.0091(6) 0.0061(6)
C18 0.0305(7) 0.0286(7) 0.0339(7) -0.0066(6) 0.0119(6) -0.0074(6)
C19 0.0322(7) 0.0430(9) 0.0334(8) -0.0044(6) 0.0107(6) -0.0056(6)
C20 0.0301(7) 0.0507(10) 0.0443(9) -0.0026(7) 0.0117(7) -0.0118(7)
C21 0.0378(8) 0.0495(10) 0.0537(10) -0.0100(7) 0.0265(7) -0.0113(8)
C22 0.0516(9) 0.0478(10) 0.0515(10) -0.0035(8) 0.0299(8) 0.0042(8)
C23 0.0404(8) 0.0405(9) 0.0462(9) 0.0015(7) 0.0192(7) 0.0052(7)
C24 0.0252(6) 0.0254(7) 0.0312(7) 0.0009(5) 0.0083(5) 0.0020(5)
C25 0.0264(6) 0.0265(7) 0.0299(7) -0.0008(5) 0.0078(5) -0.0009(5)
C26 0.0291(6) 0.0320(7) 0.0276(7) -0.0003(6) 0.0092(5) -0.0006(6)
C27 0.0342(7) 0.0364(8) 0.0326(8) 0.0027(6) 0.0131(6) 0.0040(6)
C28 0.0421(8) 0.0465(9) 0.0409(9) -0.0031(7) 0.0205(7) 0.0071(7)
C29 0.0351(8) 0.0600(11) 0.0521(10) 0.0023(8) 0.0248(7) 0.0050(8)
C30 0.0392(8) 0.0570(11) 0.0629(11) 0.0169(8) 0.0251(8) 0.0149(9)
C31 0.0394(8) 0.0410(9) 0.0495(9) 0.0079(7) 0.0207(7) 0.0124(7)
C32 0.0279(7) 0.0464(9) 0.0326(8) 0.0003(6) 0.0074(6) 0.0077(7)
C33 0.0260(6) 0.0238(7) 0.0301(7) -0.0041(5) 0.0092(5) 0.0006(5)
C34 0.0290(7) 0.0345(8) 0.0306(7) -0.0014(6) 0.0072(6) -0.0014(6)
C35 0.0333(7) 0.0334(8) 0.0442(9) -0.0017(6) 0.0169(6) -0.0082(7)
C36 0.0346(7) 0.0254(7) 0.0570(10) 0.0027(6) 0.0155(7) 0.0032(7)
C37 0.0469(9) 0.0333(8) 0.0404(9) 0.0037(7) 0.0091(7) 0.0114(7)
C38 0.0455(8) 0.0291(7) 0.0300(7) 0.0011(6) 0.0128(6) 0.0022(6)

loop_
_atom_type_symbol
_atom_type_description
_atom_type_scat_dispersion_real
_atom_type_scat_dispersion_imag
_atom_type_scat_source
C C 0.0033 0.0016 'International Tables Vol C Tables 4.2.6.8 and 6.1.1.4'
H H 0.0000 0.0000 'International Tables Vol C Tables 4.2.6.8 and 6.1.1.4'

loop_
_geom_angle_atom_site_label_1
_geom_angle_atom_site_label_2
_geom_angle_atom_site_label_3
_geom_angle
C2 C1 C17 112.26(10)
C2 C1 C6 106.15(10)
C17 C1 C6 109.52(10)
C2 C1 C11 110.46(10)
C17 C1 C11 108.30(11)
C6 C1 C11 110.14(10)
C7 C2 C3 118.58(12)
C7 C2 C1 123.73(11)
C3 C2 C1 117.69(11)
C10 C3 C2 118.79(12)
C10 C3 C4 122.03(12)
C2 C3 C4 119.17(12)
C5 C4 C3 121.78(12)
C5 C4 H4 119.1
C3 C4 H4 119.1
C4 C5 C18 123.37(13)
C4 C5 C6 116.68(11)
C18 C5 C6 119.94(12)
C5 C6 C1 111.45(10)
C5 C6 H6A 109.3
C1 C6 H6A 109.3
C5 C6 H6B 109.3
C1 C6 H6B 109.3
H6A C6 H6B 108.0
C2 C7 C8 122.89(12)
C2 C7 H7 118.6
C8 C7 H7 118.6
C7 C8 C9 118.20(11)
C7 C8 C24 119.94(12)
C9 C8 C24 121.66(11)
C10 C9 C8 118.69(12)
C10 C9 C33 119.25(12)
C8 C9 C33 122.06(11)
C3 C10 C9 122.49(12)
C3 C10 H10 118.8
C9 C10 H10 118.8
C12 C11 C16 117.30(12)
C12 C11 C1 121.47(11)
C16 C11 C1 121.14(12)
C13 C12 C11 121.59(14)
C13 C12 H12 119.2
C11 C12 H12 119.2
C14 C13 C12 120.07(15)
C14 C13 H13 120.0
C12 C13 H13 120.0
C15 C14 C13 119.31(14)
C15 C14 H14 120.3
C13 C14 H14 120.3
C14 C15 C16 120.25(14)
C14 C15 H15 119.9
C16 C15 H15 119.9
C15 C16 C11 121.47(14)
C15 C16 H16 119.3
C11 C16 H16 119.3
C1 C17 H17A 109.5
C1 C17 H17B 109.5
H17A C17 H17B 109.5
C1 C17 H17C 109.5
H17A C17 H17C 109.5
H17B C17 H17C 109.5
C19 C18 C23 117.01(13)
C19 C18 C5 121.79(13)
C23 C18 C5 121.19(13)
C20 C19 C18 121.39(14)
C20 C19 H19 119.3
C18 C19 H19 119.3
C21 C20 C19 120.27(15)
C21 C20 H20 119.9
C19 C20 H20 119.9
C20 C21 C22 119.32(14)
C20 C21 H21 120.3
C22 C21 H21 120.3
C21 C22 C23 120.70(16)
C21 C22 H22 119.6
C23 C22 H22 119.7
C22 C23 C18 121.30(15)
C22 C23 H23 119.3
C18 C23 H23 119.4
C25 C24 C8 127.98(12)
C25 C24 H24 116.0
C8 C24 H24 116.0
C24 C25 C26 120.19(12)
C24 C25 C32 124.15(12)
C26 C25 C32 115.65(11)
C27 C26 C31 117.51(12)
C27 C26 C25 120.12(12)
C31 C26 C25 122.37(12)
C28 C27 C26 121.02(13)
C28 C27 H27 119.5
C26 C27 H27 119.5
C29 C28 C27 120.56(14)
C29 C28 H28 119.7
C27 C28 H28 119.7
C28 C29 C30 119.31(14)
C28 C29 H29 120.3
C30 C29 H29 120.3
C29 C30 C31 120.49(15)
C29 C30 H30 119.8
C31 C30 H30 119.8
C30 C31 C26 121.09(14)
C30 C31 H31 119.5
C26 C31 H31 119.5
C25 C32 H32A 109.5
C25 C32 H32B 109.5
H32A C32 H32B 109.5
C25 C32 H32C 109.5
H32A C32 H32C 109.5
H32B C32 H32C 109.5
C38 C33 C34 117.73(12)
C38 C33 C9 120.19(12)
C34 C33 C9 122.08(12)
C35 C34 C33 120.87(13)
C35 C34 H34 119.6
C33 C34 H34 119.6
C36 C35 C34 120.54(14)
C36 C35 H35 119.7
C34 C35 H35 119.7
C35 C36 C37 119.45(14)
C35 C36 H36 120.3
C37 C36 H36 120.3
C36 C37 C38 120.12(14)
C36 C37 H37 119.9
C38 C37 H37 119.9
C37 C38 C33 121.27(14)
C37 C38 H38 119.4
C33 C38 H38 119.4

loop_
_geom_bond_atom_site_label_1
_geom_bond_atom_site_label_2
_geom_bond_site_symmetry_2
_geom_bond_distance
_geom_bond_publ_flag
C1 C2 . 1.5250(18) ?
C1 C17 . 1.5365(18) ?
C1 C6 . 1.5395(17) ?
C1 C11 . 1.5432(18) ?
C2 C7 . 1.3856(17) ?
C2 C3 . 1.4160(18) ?
C3 C10 . 1.3923(18) ?
C3 C4 . 1.4602(18) ?
C4 C5 . 1.3455(19) ?
C4 H4 . 0.9500 ?
C5 C18 . 1.4851(18) ?
C5 C6 . 1.5148(19) ?
C6 H6A . 0.9900 ?
C6 H6B . 0.9900 ?
C7 C8 . 1.4040(18) ?
C7 H7 . 0.9500 ?
C8 C9 . 1.4139(18) ?
C8 C24 . 1.4755(17) ?
C9 C10 . 1.3987(18) ?
C9 C33 . 1.4908(18) ?
C10 H10 . 0.9500 ?
C11 C12 . 1.3885(19) ?
C11 C16 . 1.3898(18) ?
C12 C13 . 1.386(2) ?
C12 H12 . 0.9500 ?
C13 C14 . 1.380(2) ?
C13 H13 . 0.9500 ?
C14 C15 . 1.379(2) ?
C14 H14 . 0.9500 ?
C15 C16 . 1.385(2) ?
C15 H15 . 0.9500 ?
C16 H16 . 0.9500 ?
C17 H17A . 0.9800 ?
C17 H17B . 0.9800 ?
C17 H17C . 0.9800 ?
C18 C19 . 1.398(2) ?
C18 C23 . 1.398(2) ?
C19 C20 . 1.3912(19) ?
C19 H19 . 0.9500 ?
C20 C21 . 1.376(2) ?
C20 H20 . 0.9500 ?
C21 C22 . 1.378(2) ?
C21 H21 . 0.9500 ?
C22 C23 . 1.383(2) ?
C22 H22 . 0.9500 ?
C23 H23 . 0.9500 ?
C24 C25 . 1.3453(18) ?
C24 H24 . 0.9500 ?
C25 C26 . 1.4902(18) ?
C25 C32 . 1.5098(18) ?
C26 C27 . 1.3954(19) ?
C26 C31 . 1.396(2) ?
C27 C28 . 1.3884(19) ?
C27 H27 . 0.9500 ?
C28 C29 . 1.374(2) ?
C28 H28 . 0.9500 ?
C29 C30 . 1.381(2) ?
C29 H29 . 0.9500 ?
C30 C31 . 1.384(2) ?
C30 H30 . 0.9500 ?
C31 H31 . 0.9500 ?
C32 H32A . 0.9800 ?
C32 H32B . 0.9800 ?
C32 H32C . 0.9800 ?
C33 C38 . 1.3914(19) ?
C33 C34 . 1.3938(18) ?
C34 C35 . 1.387(2) ?
C34 H34 . 0.9500 ?
C35 C36 . 1.378(2) ?
C35 H35 . 0.9500 ?
C36 C37 . 1.379(2) ?
C36 H36 . 0.9500 ?
C37 C38 . 1.388(2) ?
C37 H37 . 0.9500 ?
C38 H38 . 0.9500 ?

loop_
_geom_torsion_atom_site_label_1
_geom_torsion_atom_site_label_2
_geom_torsion_atom_site_label_3
_geom_torsion_atom_site_label_4
_geom_torsion
C17 C1 C2 C7 -18.80(17)
C6 C1 C2 C7 -138.43(12)
C11 C1 C2 C7 102.18(14)
C17 C1 C2 C3 161.71(11)
C6 C1 C2 C3 42.08(15)
C11 C1 C2 C3 -77.31(14)
C7 C2 C3 C10 -4.64(18)
C1 C2 C3 C10 174.88(11)
C7 C2 C3 C4 174.43(12)
C1 C2 C3 C4 -6.05(17)
C10 C3 C4 C5 161.77(13)
C2 C3 C4 C5 -17.27(19)
C3 C4 C5 C18 -179.85(12)
C3 C4 C5 C6 -1.18(19)
C4 C5 C6 C1 40.45(16)
C18 C5 C6 C1 -140.84(12)
C2 C1 C6 C5 -58.45(13)
C17 C1 C6 C5 -179.85(11)
C11 C1 C6 C5 61.14(14)
C3 C2 C7 C8 -0.29(19)
C1 C2 C7 C8 -179.77(12)
C2 C7 C8 C9 5.12(19)
C2 C7 C8 C24 -179.89(12)
C7 C8 C9 C10 -4.92(18)
C24 C8 C9 C10 -179.82(12)
C7 C8 C9 C33 175.07(12)
C24 C8 C9 C33 0.17(19)
C2 C3 C10 C9 4.81(19)
C4 C3 C10 C9 -174.23(12)
C8 C9 C10 C3 0.06(19)
C33 C9 C10 C3 -179.94(12)
C2 C1 C11 C12 150.82(13)
C17 C1 C11 C12 -85.87(15)
C6 C1 C11 C12 33.88(17)
C2 C1 C11 C16 -32.79(16)
C17 C1 C11 C16 90.52(14)
C6 C1 C11 C16 -149.73(12)
C16 C11 C12 C13 0.6(2)
C1 C11 C12 C13 177.09(14)
C11 C12 C13 C14 0.4(2)
C12 C13 C14 C15 -1.0(2)
C13 C14 C15 C16 0.7(2)
C14 C15 C16 C11 0.2(2)
C12 C11 C16 C15 -0.9(2)
C1 C11 C16 C15 -177.41(13)
C4 C5 C18 C19 162.43(13)
C6 C5 C18 C19 -16.20(19)
C4 C5 C18 C23 -18.7(2)
C6 C5 C18 C23 162.68(13)
C23 C18 C19 C20 1.1(2)
C5 C18 C19 C20 -179.99(13)
C18 C19 C20 C21 -0.4(2)
C19 C20 C21 C22 -0.1(2)
C20 C21 C22 C23 0.0(3)
C21 C22 C23 C18 0.7(3)
C19 C18 C23 C22 -1.2(2)
C5 C18 C23 C22 179.85(14)
C7 C8 C24 C25 40.7(2)
C9 C8 C24 C25 -144.45(14)
C8 C24 C25 C26 -174.88(12)
C8 C24 C25 C32 4.2(2)
C24 C25 C26 C27 149.57(14)
C32 C25 C26 C27 -29.59(18)
C24 C25 C26 C31 -29.8(2)
C32 C25 C26 C31 151.08(14)
C31 C26 C27 C28 1.9(2)
C25 C26 C27 C28 -177.45(13)
C26 C27 C28 C29 -1.6(2)
C27 C28 C29 C30 0.3(3)
C28 C29 C30 C31 0.7(3)
C29 C30 C31 C26 -0.3(3)
C27 C26 C31 C30 -1.0(2)
C25 C26 C31 C30 178.38(15)
C10 C9 C33 C38 53.49(17)
C8 C9 C33 C38 -126.50(14)
C10 C9 C33 C34 -126.21(14)
C8 C9 C33 C34 53.79(18)
C38 C33 C34 C35 -0.87(19)
C9 C33 C34 C35 178.85(12)
C33 C34 C35 C36 0.3(2)
C34 C35 C36 C37 0.8(2)
C35 C36 C37 C38 -1.2(2)
C36 C37 C38 C33 0.6(2)
C34 C33 C38 C37 0.5(2)
C9 C33 C38 C37 -179.26(13)
